data_4108264
loop_
_publ_author_name
'Hiroyasu Furukawa'
'Jaheon Kim'
'Nathan W. Ockwig'
'Michael O'Keeffe'
'Omar M. Yaghi'

_publ_contact_author_address
; 
Department of Chemistry and Biochemistry
University of Caligornia-Los Angeles 
Los Angeles, CA 90095 
USA 
;
_publ_contact_author_email yaghi@chem.ucla.edu
_publ_contact_author_name 'Professor Omar M. Yaghi'
_publ_section_title
;
 Control of Vertex Geometry, Structure Dimensionality, Functionality, and
 Pore Metrics in the Reticular Synthesis of Crystalline Metal-Organic
 Frameworks and Polyhedra
;
_journal_name_full 'Journal of the American Chemical Society'
_journal_page_first 11650
_journal_page_last 11661
_journal_paper_doi 10.1021/ja803783c
_journal_volume 130
_journal_year 2008
_chemical_formula_moiety 'C360 H512 Br24 Cu24 N48 O180'
_chemical_formula_sum 'C360 H512 Br24 Cu24 N48 O180'
_chemical_formula_weight 11834.98
_chemical_name_common MOP-14
_chemical_name_systematic
; 
 ? 
;
_space_group_IT_number 229
_symmetry_cell_setting cubic
_symmetry_Int_Tables_number 229
_symmetry_space_group_name_Hall '-I 4 2 3'
_symmetry_space_group_name_H-M 'I m -3 m'
_atom_sites_solution_hydrogens geom
_atom_sites_solution_primary direct
_atom_sites_solution_secondary difmap
_audit_creation_method SHELXL-97
_cell_angle_alpha 90.00
_cell_angle_beta 90.00
_cell_angle_gamma 90.00
_cell_formula_units_Z 2
_cell_length_a 29.663(2)
_cell_length_b 29.663(2)
_cell_length_c 29.663(2)
_cell_measurement_reflns_used 918
_cell_measurement_temperature 258(2)
_cell_measurement_theta_max 15.74
_cell_measurement_theta_min 2.38
_cell_volume 26100(3)
_computing_cell_refinement 'Bruker SAINT'
_computing_data_collection 'Bruker SMART'
_computing_data_reduction 'Bruker SAINT'
_computing_molecular_graphics 'Bruker SHELXTL'
_computing_publication_material 'Bruker SHELXTL'
_computing_structure_refinement 'SHELXL-97 (Sheldrick, 1997)'
_computing_structure_solution 'SHELXS-97 (Sheldrick, 1990)'
_diffrn_ambient_temperature 258(2)
_diffrn_measured_fraction_theta_full 1.000
_diffrn_measured_fraction_theta_max 1.000
_diffrn_measurement_device_type 'Bruker SMART APEX'
_diffrn_measurement_method 'phi and omega scans'
_diffrn_radiation_monochromator graphite
_diffrn_radiation_source 'fine-focus sealed tube'
_diffrn_radiation_type MoK\a
_diffrn_radiation_wavelength 0.71073
_diffrn_reflns_av_R_equivalents 0.2101
_diffrn_reflns_av_sigmaI/netI 0.0481
_diffrn_reflns_limit_h_max 29
_diffrn_reflns_limit_h_min -28
_diffrn_reflns_limit_k_max 29
_diffrn_reflns_limit_k_min -28
_diffrn_reflns_limit_l_max 29
_diffrn_reflns_limit_l_min -29
_diffrn_reflns_number 49627
_diffrn_reflns_theta_full 20.87
_diffrn_reflns_theta_max 20.87
_diffrn_reflns_theta_min 0.97
_diffrn_standards_decay_% '-0.0076 Decay by SAINT'
_exptl_absorpt_coefficient_mu 2.878
_exptl_absorpt_correction_type empirical
_exptl_absorpt_process_details
;
SADABS; Sheldrick, 1996
ratio of minimum to maximum apparent transmission:  0.572627 
;
_exptl_crystal_colour blue
_exptl_crystal_density_diffrn 1.506
_exptl_crystal_description prism
_exptl_crystal_F_000 11968
_exptl_crystal_size_max 0.10
_exptl_crystal_size_mid 0.10
_exptl_crystal_size_min 0.08
_platon_squeeze_details
;
;
_refine_diff_density_max 0.533
_refine_diff_density_min -1.947
_refine_diff_density_rms 0.073
_refine_ls_extinction_method none
_refine_ls_goodness_of_fit_ref 1.227
_refine_ls_matrix_type full
_refine_ls_number_parameters 80
_refine_ls_number_reflns 1371
_refine_ls_number_restraints 0
_refine_ls_restrained_S_all 1.227
_refine_ls_R_factor_all 0.1251
_refine_ls_R_factor_gt 0.0793
_refine_ls_shift/su_max 0.011
_refine_ls_shift/su_mean 0.004
_refine_ls_structure_factor_coef Fsqd
_refine_ls_weighting_details 'calc w=1/[\s^2^(Fo^2^)+(0.0818P)^2^+51.6535P] where P=(Fo^2^+2Fc^2^)/3'
_refine_ls_weighting_scheme calc
_refine_ls_wR_factor_gt 0.1658
_refine_ls_wR_factor_ref 0.1887
_reflns_number_gt 1057
_reflns_number_total 1371
_reflns_threshold_expression >2sigma(I)
_cod_data_source_file ja803783c_si_002.cif
_cod_data_source_block MOP-14
_cod_original_cell_volume 26099(3)
_cod_database_code 4108264

loop_
_symmetry_equiv_pos_as_xyz
'x, y, z'
'-x, -y, z'
'-x, y, -z'
'x, -y, -z'
'z, x, y'
'z, -x, -y'
'-z, -x, y'
'-z, x, -y'
'y, z, x'
'-y, z, -x'
'y, -z, -x'
'-y, -z, x'
'y, x, -z'
'-y, -x, -z'
'y, -x, z'
'-y, x, z'
'x, z, -y'
'-x, z, y'
'-x, -z, -y'
'x, -z, y'
'z, y, -x'
'z, -y, x'
'-z, y, x'
'-z, -y, -x'
'x+1/2, y+1/2, z+1/2'
'-x+1/2, -y+1/2, z+1/2'
'-x+1/2, y+1/2, -z+1/2'
'x+1/2, -y+1/2, -z+1/2'
'z+1/2, x+1/2, y+1/2'
'z+1/2, -x+1/2, -y+1/2'
'-z+1/2, -x+1/2, y+1/2'
'-z+1/2, x+1/2, -y+1/2'
'y+1/2, z+1/2, x+1/2'
'-y+1/2, z+1/2, -x+1/2'
'y+1/2, -z+1/2, -x+1/2'
'-y+1/2, -z+1/2, x+1/2'
'y+1/2, x+1/2, -z+1/2'
'-y+1/2, -x+1/2, -z+1/2'
'y+1/2, -x+1/2, z+1/2'
'-y+1/2, x+1/2, z+1/2'
'x+1/2, z+1/2, -y+1/2'
'-x+1/2, z+1/2, y+1/2'
'-x+1/2, -z+1/2, -y+1/2'
'x+1/2, -z+1/2, y+1/2'
'z+1/2, y+1/2, -x+1/2'
'z+1/2, -y+1/2, x+1/2'
'-z+1/2, y+1/2, x+1/2'
'-z+1/2, -y+1/2, -x+1/2'
'-x, -y, -z'
'x, y, -z'
'x, -y, z'
'-x, y, z'
'-z, -x, -y'
'-z, x, y'
'z, x, -y'
'z, -x, y'
'-y, -z, -x'
'y, -z, x'
'-y, z, x'
'y, z, -x'
'-y, -x, z'
'y, x, z'
'-y, x, -z'
'y, -x, -z'
'-x, -z, y'
'x, -z, -y'
'x, z, y'
'-x, z, -y'
'-z, -y, x'
'-z, y, -x'
'z, -y, -x'
'z, y, x'
'-x+1/2, -y+1/2, -z+1/2'
'x+1/2, y+1/2, -z+1/2'
'x+1/2, -y+1/2, z+1/2'
'-x+1/2, y+1/2, z+1/2'
'-z+1/2, -x+1/2, -y+1/2'
'-z+1/2, x+1/2, y+1/2'
'z+1/2, x+1/2, -y+1/2'
'z+1/2, -x+1/2, y+1/2'
'-y+1/2, -z+1/2, -x+1/2'
'y+1/2, -z+1/2, x+1/2'
'-y+1/2, z+1/2, x+1/2'
'y+1/2, z+1/2, -x+1/2'
'-y+1/2, -x+1/2, z+1/2'
'y+1/2, x+1/2, z+1/2'
'-y+1/2, x+1/2, -z+1/2'
'y+1/2, -x+1/2, -z+1/2'
'-x+1/2, -z+1/2, y+1/2'
'x+1/2, -z+1/2, -y+1/2'
'x+1/2, z+1/2, y+1/2'
'-x+1/2, z+1/2, -y+1/2'
'-z+1/2, -y+1/2, x+1/2'
'-z+1/2, y+1/2, -x+1/2'
'z+1/2, -y+1/2, -x+1/2'
'z+1/2, y+1/2, x+1/2'

loop_
_atom_site_label
_atom_site_type_symbol
_atom_site_fract_x
_atom_site_fract_y
_atom_site_fract_z
_atom_site_U_iso_or_equiv
_atom_site_adp_type
_atom_site_occupancy
_atom_site_symmetry_multiplicity
_atom_site_calc_flag
_atom_site_refinement_flags
Cu1 Cu 0.5000 0.24625(5) 0.24625(5) 0.0425(7) Uani 1 4 d S
Cu2 Cu 0.5000 0.30962(5) 0.30962(5) 0.0428(7) Uani 1 4 d S
O1W O 0.5000 0.1948(3) 0.1948(3) 0.094(6) Uani 1 4 d S
O2W O 0.5000 0.3604(3) 0.3604(3) 0.222(15) Uani 1 4 d S
O1 O 0.5476(2) 0.2841(2) 0.2187(2) 0.0548(19) Uani 1 1 d .
O2 O 0.5470(2) 0.3371(2) 0.2720(2) 0.058(2) Uani 1 1 d .
C1 C 0.5624(4) 0.3195(4) 0.2366(4) 0.057(3) Uani 1 1 d .
C2 C 0.6215(3) 0.3785(3) 0.2339(4) 0.034(3) Uani 1 2 d S
H2 H 0.6084 0.3916 0.2593 0.041 Uiso 1 2 calc SR
C3 C 0.6026(3) 0.3408(3) 0.2156(3) 0.046(3) Uani 1 1 d .
C4 C 0.6214(4) 0.3212(4) 0.1775(4) 0.077(4) Uani 1 1 d .
H4 H 0.6089 0.2952 0.1652 0.092 Uiso 1 1 calc R
C5 C 0.6590(4) 0.3410(4) 0.1582(5) 0.076(5) Uani 1 2 d S
Br1 Br 0.68649(7) 0.31351(7) 0.10864(9) 0.1547(14) Uani 1 2 d S

loop_
_atom_site_aniso_label
_atom_site_aniso_U_11
_atom_site_aniso_U_22
_atom_site_aniso_U_33
_atom_site_aniso_U_23
_atom_site_aniso_U_13
_atom_site_aniso_U_12
Cu1 0.0392(14) 0.0442(10) 0.0442(10) -0.0115(12) 0.000 0.000
Cu2 0.0355(14) 0.0464(10) 0.0464(10) -0.0141(12) 0.000 0.000
O1W 0.053(9) 0.114(9) 0.114(9) -0.092(11) 0.000 0.000
O2W 0.55(5) 0.060(8) 0.060(8) -0.057(10) 0.000 0.000
O1 0.055(4) 0.049(5) 0.060(5) -0.011(4) 0.010(4) -0.009(4)
O2 0.051(4) 0.054(5) 0.069(5) -0.006(4) 0.008(4) -0.020(4)
C1 0.067(8) 0.061(9) 0.043(8) 0.011(6) -0.006(6) 0.013(7)
C2 0.031(5) 0.031(5) 0.041(9) 0.001(4) -0.001(4) -0.009(7)
C3 0.036(6) 0.058(7) 0.044(6) 0.010(6) 0.006(5) -0.001(5)
C4 0.069(8) 0.076(9) 0.086(9) -0.029(7) 0.035(7) -0.008(7)
C5 0.074(7) 0.074(7) 0.079(13) -0.031(7) 0.031(7) -0.011(10)
Br1 0.1566(17) 0.1566(17) 0.151(2) -0.0984(16) 0.0984(16) -0.0778(19)

loop_
_atom_type_symbol
_atom_type_description
_atom_type_scat_dispersion_real
_atom_type_scat_dispersion_imag
_atom_type_scat_source
C C 0.0033 0.0016 'International Tables Vol C Tables 4.2.6.8 and 6.1.1.4'
H H 0.0000 0.0000 'International Tables Vol C Tables 4.2.6.8 and 6.1.1.4'
O O 0.0106 0.0060 'International Tables Vol C Tables 4.2.6.8 and 6.1.1.4'
Cu Cu 0.3201 1.2651 'International Tables Vol C Tables 4.2.6.8 and 6.1.1.4'
Br Br -0.2901 2.4595 'International Tables Vol C Tables 4.2.6.8 and 6.1.1.4'
N N 0.0061 0.0033 'International Tables Vol C Tables 4.2.6.8 and 6.1.1.4'

loop_
_geom_angle_atom_site_label_1
_geom_angle_atom_site_label_2
_geom_angle_atom_site_label_3
_geom_angle
_geom_angle_site_symmetry_1
_geom_angle_site_symmetry_3
O1 Cu1 O1 90.9(4) 67 18_655
O1 Cu1 O1 87.7(4) 67 .
O1 Cu1 O1 167.5(4) 18_655 .
O1 Cu1 O1 167.5(4) 67 52_655
O1 Cu1 O1 87.7(4) 18_655 52_655
O1 Cu1 O1 90.9(4) . 52_655
O1 Cu1 O1W 96.3(2) 67 .
O1 Cu1 O1W 96.3(2) 18_655 .
O1 Cu1 O1W 96.3(2) . .
O1 Cu1 O1W 96.3(2) 52_655 .
O1 Cu1 Cu2 83.7(2) 67 .
O1 Cu1 Cu2 83.7(2) 18_655 .
O1 Cu1 Cu2 83.7(2) . .
O1 Cu1 Cu2 83.7(2) 52_655 .
O1W Cu1 Cu2 180.000(1) . .
O2 Cu2 O2 90.5(4) 18_655 67
O2 Cu2 O2 167.6(4) 18_655 .
O2 Cu2 O2 88.2(4) 67 .
O2 Cu2 O2 88.2(4) 18_655 52_655
O2 Cu2 O2 167.6(4) 67 52_655
O2 Cu2 O2 90.5(4) . 52_655
O2 Cu2 O2W 96.2(2) 18_655 .
O2 Cu2 O2W 96.2(2) 67 .
O2 Cu2 O2W 96.2(2) . .
O2 Cu2 O2W 96.2(2) 52_655 .
O2 Cu2 Cu1 83.8(2) 18_655 .
O2 Cu2 Cu1 83.8(2) 67 .
O2 Cu2 Cu1 83.8(2) . .
O2 Cu2 Cu1 83.8(2) 52_655 .
O2W Cu2 Cu1 179.998(1) . .
C1 O1 Cu1 123.4(7) . .
C1 O2 Cu2 123.9(7) . .
O1 C1 O2 124.9(10) . .
O1 C1 C3 117.5(10) . .
O2 C1 C3 117.5(11) . .
C3 C2 C3 121.0(12) . 61_665
C3 C2 H2 119.5 . .
C3 C2 H2 119.5 61_665 .
C2 C3 C4 120.2(10) . .
C2 C3 C1 120.8(10) . .
C4 C3 C1 118.9(10) . .
C3 C4 C5 118.8(11) . .
C3 C4 H4 120.6 . .
C5 C4 H4 120.6 . .
C4 C5 C4 120.8(15) . 61_665
C4 C5 Br1 119.5(7) . .
C4 C5 Br1 119.5(7) 61_665 .

loop_
_geom_bond_atom_site_label_1
_geom_bond_atom_site_label_2
_geom_bond_distance
_geom_bond_site_symmetry_2
Cu1 O1 1.979(6) 67
Cu1 O1 1.979(6) 18_655
Cu1 O1 1.979(6) .
Cu1 O1 1.979(6) 52_655
Cu1 O1W 2.160(12) .
Cu1 Cu2 2.658(3) .
Cu2 O2 1.965(7) 18_655
Cu2 O2 1.965(7) 67
Cu2 O2 1.965(7) .
Cu2 O2 1.965(7) 52_655
Cu2 O2W 2.132(14) .
O1 C1 1.256(12) .
O2 C1 1.259(11) .
C1 C3 1.485(13) .
C2 C3 1.364(11) .
C2 C3 1.364(11) 61_665
C2 H2 0.9300 .
C3 C4 1.387(13) .
C4 C5 1.386(12) .
C4 H4 0.9300 .
C5 C4 1.386(12) 61_665
C5 Br1 1.869(15) .

loop_
_geom_torsion_atom_site_label_1
_geom_torsion_atom_site_label_2
_geom_torsion_atom_site_label_3
_geom_torsion_atom_site_label_4
_geom_torsion
_geom_torsion_site_symmetry_1
_geom_torsion_site_symmetry_4
O1 Cu1 Cu2 O2 -91.4(3) 67 18_655
O1 Cu1 Cu2 O2 0.2(3) 18_655 18_655
O1 Cu1 Cu2 O2 -179.8(3) . 18_655
O1 Cu1 Cu2 O2 88.6(3) 52_655 18_655
O1 Cu1 Cu2 O2 -0.2(3) 67 67
O1 Cu1 Cu2 O2 91.4(3) 18_655 67
O1 Cu1 Cu2 O2 -88.6(3) . 67
O1 Cu1 Cu2 O2 179.8(3) 52_655 67
O1 Cu1 Cu2 O2 88.6(3) 67 .
O1 Cu1 Cu2 O2 -179.8(3) 18_655 .
O1 Cu1 Cu2 O2 0.2(3) . .
O1 Cu1 Cu2 O2 -91.4(3) 52_655 .
O1 Cu1 Cu2 O2 179.8(3) 67 52_655
O1 Cu1 Cu2 O2 -88.6(3) 18_655 52_655
O1 Cu1 Cu2 O2 91.4(3) . 52_655
O1 Cu1 Cu2 O2 -0.2(3) 52_655 52_655
O1 Cu1 Cu2 O2W 134.93(19) 67 .
O1 Cu1 Cu2 O2W -133.47(19) 18_655 .
O1 Cu1 Cu2 O2W 46.53(19) . .
O1 Cu1 Cu2 O2W -45.07(19) 52_655 .
O1 Cu1 O1 C1 -81.5(8) 67 .
O1 Cu1 O1 C1 2.5(7) 18_655 .
O1 Cu1 O1 C1 86.1(8) 52_655 .
O1W Cu1 O1 C1 -177.5(7) . .
Cu2 Cu1 O1 C1 2.5(7) . .
O2 Cu2 O2 C1 -3.0(7) 18_655 .
O2 Cu2 O2 C1 80.9(8) 67 .
O2 Cu2 O2 C1 -86.7(8) 52_655 .
O2W Cu2 O2 C1 177.0(7) . .
Cu1 Cu2 O2 C1 -3.0(7) . .
Cu1 O1 C1 O2 -5.7(14) . .
Cu1 O1 C1 C3 171.2(6) . .
Cu2 O2 C1 O1 6.0(14) . .
Cu2 O2 C1 C3 -170.9(6) . .
C3 C2 C3 C4 -0.7(18) 61_665 .
C3 C2 C3 C1 177.9(7) 61_665 .
O1 C1 C3 C2 -178.1(9) . .
O2 C1 C3 C2 -0.9(14) . .
O1 C1 C3 C4 0.6(14) . .
O2 C1 C3 C4 177.8(9) . .
C2 C3 C4 C5 -1.0(17) . .
C1 C3 C4 C5 -179.7(11) . .
C3 C4 C5 C4 3(2) . 61_665
C3 C4 C5 Br1 176.8(9) . .

loop_
_platon_squeeze_void_nr
_platon_squeeze_void_average_x
_platon_squeeze_void_average_y
_platon_squeeze_void_average_z
_platon_squeeze_void_volume
_platon_squeeze_void_count_electrons
1 -0.007 -0.015 -0.008 16626.0 3252.1
